data_9015560
loop_
_publ_author_name
'Piilonen, P. C.'
'McDonald, A. M.'
'Grice, J. D.'
'Cooper, M. A.'
'Kolitsch, U.'
'Rowe, R.'
'Gault, R. A.'
'Poirier, G.'

_publ_section_title
;
 Arisite-(La), a new REE-fluorcarbonate mineral from the Aris phonolite (Namibia),
 with descriptions of the crystal structures of arisite-(La) and arisite-(Ce)
 Note: x-coordinate of O1 adjusted to special position
;
_journal_name_full 'Mineralogical Magazine'
_journal_page_first 257
_journal_page_last 268
_journal_paper_doi 10.1180/minmag.2010.074.2.257
_journal_volume 74
_journal_year 2010
_chemical_compound_source 'Aris, Namibia'
_chemical_formula_sum 'C2.7 Ca0.1 Ce0.94 F1.6 La0.8 Na Nd0.1 O8.1 Pr0.04 Sm0.02'
_chemical_name_mineral Arisite-(Ce)
_space_group_IT_number 187
_symmetry_space_group_name_Hall 'P -6 2'
_symmetry_space_group_name_H-M 'P -6 m 2'
_cell_angle_alpha 90
_cell_angle_beta 90
_cell_angle_gamma 120
_cell_length_a 5.1109
_cell_length_b 5.1109
_cell_length_c 8.6713
_cell_formula_units_Z 1
_cell_volume 196.160
_database_code_amcsd 0014600
_exptl_crystal_density_diffrn 4.108
_cod_original_formula_sum 'Na (Ce.94 La.8 Pr.04 Nd.1 Sm.02 Ca.1) C2.7 O8.1 F1.6'
_cod_database_code 9015560

loop_
_space_group_symop_operation_xyz
x,y,z
x,x-y,-z
-x+y,-x,-z
-y,-x,z
-y,x-y,z
-x+y,y,-z
x,y,-z
x,x-y,z
-x+y,-x,z
-y,-x,-z
-y,x-y,-z
-x+y,y,z

loop_
_atom_site_label
_atom_site_fract_x
_atom_site_fract_y
_atom_site_fract_z
_atom_site_occupancy
_atom_site_U_iso_or_equiv
Na 0.00000 0.00000 0.00000 1.00000 0.01300
Ce 0.66667 0.33333 0.72542 0.47000 0.01200
La 0.66667 0.33333 0.72542 0.40000 0.01200
Pr 0.66667 0.33333 0.72542 0.02000 0.01200
Nd 0.66667 0.33333 0.72542 0.05000 0.01200
Sm 0.66667 0.33333 0.72542 0.01000 0.01200
Ca 0.66667 0.33333 0.72542 0.05000 0.01200
C1 0.33333 0.66667 0.80500 1.00000 0.01300
O1 0.62520 0.81260 0.80130 1.00000 0.01700
F 0.66667 0.33333 0.00000 1.00000 0.03100
C2 0.00000 0.00000 0.50000 0.70000 0.03300
O2 0.84750 0.15250 0.50000 0.70000 0.02600
F2 0.84750 0.15250 0.50000 0.20000 0.02600

loop_
_cod_related_entry_id
_cod_related_entry_database
_cod_related_entry_code
1 AMCSD 0014600
